data_4126945
loop_
_publ_author_name
'Liu, Liu Leo'
'Zhou, Jiliang'
'Cao, Levy L.'
'Andrews, Ryan'
'Falconer, Rosalyn L.'
'Russell, Christopher A.'
'Stephan, Douglas W.'

_publ_section_title
;
 A Transient Vinylphosphinidene via a Phosphirene-Phosphinidene
 Rearrangement.
;
_journal_name_full 'Journal of the American Chemical Society'
_journal_paper_doi 10.1021/jacs.7b11791
_journal_year 2017
_chemical_formula_sum 'C29 H37 Au Cl N2 O2 P'
_chemical_formula_weight 708.99
_space_group_crystal_system triclinic
_space_group_IT_number 2
_space_group_name_Hall '-P 1'
_space_group_name_H-M_alt 'P -1'
_symmetry_space_group_name_Hall '-P 1'
_symmetry_space_group_name_H-M 'P -1'
_atom_sites_solution_hydrogens geom
_audit_creation_method SHELXL-2014/7
_cell_angle_alpha 76.522(5)
_cell_angle_beta 81.575(6)
_cell_angle_gamma 78.255(5)
_cell_formula_units_Z 2
_cell_length_a 9.7089(18)
_cell_length_b 10.2731(16)
_cell_length_c 15.289(3)
_cell_measurement_reflns_used 9834
_cell_measurement_temperature 150(2)
_cell_measurement_theta_max 26.43
_cell_measurement_theta_min 3.32
_cell_volume 1444.0(5)
_computing_cell_refinement 'Bruker SAINT'
_computing_data_collection 'Bruker APEX2'
_computing_data_reduction 'Bruker SAINT'
_computing_molecular_graphics 'Ortep 3'
_computing_structure_refinement 'SHELXL-2014/7 (Sheldrick, 2014)'
_computing_structure_solution 'SHELXT-2014/4 (Sheldrick, 2015)'
_diffrn_ambient_temperature 150(2)
_diffrn_measured_fraction_theta_full 0.992
_diffrn_measured_fraction_theta_max 0.983
_diffrn_measurement_device_type 'Bruker APEX-II CCD'
_diffrn_measurement_method '\f and \w scans'
_diffrn_radiation_type MoK\a
_diffrn_radiation_wavelength 0.71073
_diffrn_reflns_av_R_equivalents 0.0283
_diffrn_reflns_av_unetI/netI 0.0239
_diffrn_reflns_Laue_measured_fraction_full 0.992
_diffrn_reflns_Laue_measured_fraction_max 0.983
_diffrn_reflns_limit_h_max 12
_diffrn_reflns_limit_h_min -12
_diffrn_reflns_limit_k_max 12
_diffrn_reflns_limit_k_min -9
_diffrn_reflns_limit_l_max 19
_diffrn_reflns_limit_l_min -19
_diffrn_reflns_number 30320
_diffrn_reflns_point_group_measured_fraction_full 0.992
_diffrn_reflns_point_group_measured_fraction_max 0.983
_diffrn_reflns_theta_full 25.242
_diffrn_reflns_theta_max 26.535
_diffrn_reflns_theta_min 4.313
_exptl_absorpt_coefficient_mu 5.270
_exptl_absorpt_correction_T_max 0.7454
_exptl_absorpt_correction_T_min 0.6672
_exptl_absorpt_correction_type multi-scan
_exptl_absorpt_process_details
;
multi-scan from symmetry-related measurements
Sortav (Blessing 1995)
;
_exptl_crystal_colour colorless
_exptl_crystal_density_diffrn 1.631
_exptl_crystal_description block
_exptl_crystal_F_000 704
_exptl_crystal_size_max 0.14
_exptl_crystal_size_mid 0.12
_exptl_crystal_size_min 0.09
_refine_diff_density_max 0.823
_refine_diff_density_min -0.746
_refine_diff_density_rms 0.115
_refine_ls_extinction_method none
_refine_ls_goodness_of_fit_ref 1.086
_refine_ls_hydrogen_treatment constr
_refine_ls_matrix_type full
_refine_ls_number_parameters 325
_refine_ls_number_reflns 5900
_refine_ls_number_restraints 0
_refine_ls_restrained_S_all 1.086
_refine_ls_R_factor_all 0.0244
_refine_ls_R_factor_gt 0.0211
_refine_ls_shift/su_max 0.002
_refine_ls_shift/su_mean 0.000
_refine_ls_structure_factor_coef Fsqd
_refine_ls_weighting_details 'w=1/[\s^2^(Fo^2^)+(0.0300P)^2^+1.3423P] where P=(Fo^2^+2Fc^2^)/3'
_refine_ls_weighting_scheme calc
_refine_ls_wR_factor_gt 0.0549
_refine_ls_wR_factor_ref 0.0562
_reflns_Friedel_coverage 0.000
_reflns_number_gt 5465
_reflns_number_total 5900
_reflns_threshold_expression 'I > 2\s(I)'
_cod_data_source_file ja7b11791_si_002.cif
_cod_data_source_block 5
_cod_original_cell_volume 1444.0(4)
_cod_database_code 4126945
_shelx_shelxl_version_number 2014/7
_shelx_space_group_comment
;
The symmetry employed for this shelxl refinement is uniquely defined
by the following loop, which should always be used as a source of
symmetry information in preference to the above space-group names.
They are only intended as comments.
;

loop_
_space_group_symop_operation_xyz
'x, y, z'
'-x, -y, -z'

loop_
_atom_site_label
_atom_site_type_symbol
_atom_site_fract_x
_atom_site_fract_y
_atom_site_fract_z
_atom_site_U_iso_or_equiv
_atom_site_adp_type
_atom_site_occupancy
_atom_site_site_symmetry_order
_atom_site_calc_flag
_atom_site_refinement_flags_posn
_atom_site_refinement_flags_adp
Au1 Au 0.29489(2) 0.91268(2) 0.16217(2) 0.01903(5) Uani 1 1 d . .
P1 P 0.47799(8) 0.74654(8) 0.14796(5) 0.01555(15) Uani 1 1 d . .
Cl1 Cl 0.11129(10) 1.08625(9) 0.17694(7) 0.0392(2) Uani 1 1 d . .
O1 O 0.8363(3) 0.4061(2) 0.43929(16) 0.0294(5) Uani 1 1 d . .
O2 O 0.6145(2) 0.3181(2) 0.22258(17) 0.0270(5) Uani 1 1 d . .
C15 C 0.4713(4) 0.6956(4) 0.4297(2) 0.0277(7) Uani 1 1 d . .
H15A H 0.4887 0.6350 0.3868 0.042 Uiso 1 1 calc R U
H15B H 0.4273 0.6504 0.4876 0.042 Uiso 1 1 calc R U
H15C H 0.4080 0.7796 0.4056 0.042 Uiso 1 1 calc R U
N2 N 0.5784(3) 0.5262(2) 0.26046(17) 0.0162(5) Uani 1 1 d . .
C27 C 0.8529(4) 0.8473(4) 0.1926(3) 0.0349(9) Uani 1 1 d . .
H27A H 0.8693 0.7986 0.2544 0.052 Uiso 1 1 calc R U
H27B H 0.9007 0.7905 0.1499 0.052 Uiso 1 1 calc R U
H27C H 0.8905 0.9322 0.1792 0.052 Uiso 1 1 calc R U
N1 N 0.7409(3) 0.5897(2) 0.33749(17) 0.0183(5) Uani 1 1 d . .
C7 C 0.9121(3) 0.3983(4) 0.2202(2) 0.0257(7) Uani 1 1 d . .
H7A H 0.9162 0.3427 0.1755 0.039 Uiso 1 1 calc R U
H7B H 0.8905 0.4948 0.1913 0.039 Uiso 1 1 calc R U
H7C H 1.0036 0.3793 0.2447 0.039 Uiso 1 1 calc R U
C12 C 0.6122(4) 0.8142(3) 0.5022(2) 0.0252(7) Uani 1 1 d . .
H12A H 0.5253 0.8518 0.5318 0.030 Uiso 1 1 calc R U
C26 C 0.6945(3) 0.8795(3) 0.1838(2) 0.0226(7) Uani 1 1 d . .
C21 C 0.4060(4) 0.6701(3) 0.0104(2) 0.0255(7) Uani 1 1 d . .
H21A H 0.4194 0.6531 -0.0490 0.031 Uiso 1 1 calc R U
C13 C 0.6095(4) 0.7290(3) 0.4436(2) 0.0218(7) Uani 1 1 d . .
C3 C 0.7914(3) 0.4512(3) 0.3661(2) 0.0202(7) Uani 1 1 d . .
C11 C 0.7366(4) 0.8462(3) 0.5188(2) 0.0274(8) Uani 1 1 d . .
C28 C 0.6168(4) 0.9745(4) 0.2468(3) 0.0339(9) Uani 1 1 d . .
H28A H 0.5154 0.9938 0.2401 0.051 Uiso 1 1 calc R U
H28B H 0.6317 0.9303 0.3097 0.051 Uiso 1 1 calc R U
H28C H 0.6540 1.0597 0.2309 0.051 Uiso 1 1 calc R U
C19 C 0.2437(3) 0.5891(3) 0.1473(2) 0.0230(7) Uani 1 1 d . .
H19A H 0.1476 0.5845 0.1687 0.028 Uiso 1 1 calc R U
C4 C 0.7952(3) 0.3636(3) 0.2979(2) 0.0192(6) Uani 1 1 d . .
C29 C 0.6754(4) 0.9557(4) 0.0858(2) 0.0315(8) Uani 1 1 d . .
H29A H 0.5745 0.9782 0.0775 0.047 Uiso 1 1 calc R U
H29B H 0.7147 1.0395 0.0734 0.047 Uiso 1 1 calc R U
H29C H 0.7249 0.8978 0.0441 0.047 Uiso 1 1 calc R U
C10 C 0.8630(4) 0.7883(3) 0.4769(2) 0.0254(7) Uani 1 1 d . .
H10A H 0.9490 0.8081 0.4888 0.030 Uiso 1 1 calc R U
C20 C 0.2677(4) 0.6557(3) 0.0597(2) 0.0255(7) Uani 1 1 d . .
C18 C 0.3450(3) 0.5244(3) 0.2120(2) 0.0201(6) Uani 1 1 d . .
C23 C 0.3152(4) 0.3972(3) 0.2788(2) 0.0285(8) Uani 1 1 d . .
H23A H 0.2278 0.3737 0.2668 0.043 Uiso 1 1 calc R U
H23B H 0.3939 0.3222 0.2725 0.043 Uiso 1 1 calc R U
H23C H 0.3044 0.4131 0.3404 0.043 Uiso 1 1 calc R U
C6 C 0.8260(4) 0.2129(3) 0.3425(2) 0.0268(7) Uani 1 1 d . .
H6A H 0.8281 0.1581 0.2976 0.040 Uiso 1 1 calc R U
H6B H 0.9179 0.1918 0.3667 0.040 Uiso 1 1 calc R U
H6C H 0.7520 0.1921 0.3918 0.040 Uiso 1 1 calc R U
C5 C 0.6554(3) 0.3963(3) 0.2565(2) 0.0175(6) Uani 1 1 d . .
C17 C 0.4582(3) 0.5814(3) 0.21162(19) 0.0163(6) Uani 1 1 d . .
C16 C 0.7362(5) 0.9385(4) 0.5833(3) 0.0371(9) Uani 1 1 d . .
H16A H 0.6385 0.9701 0.6065 0.056 Uiso 1 1 calc R U
H16B H 0.7902 0.8881 0.6337 0.056 Uiso 1 1 calc R U
H16C H 0.7795 1.0169 0.5511 0.056 Uiso 1 1 calc R U
C25 C 0.6601(4) 0.6969(4) -0.0163(3) 0.0353(9) Uani 1 1 d . .
H25A H 0.7251 0.7261 0.0155 0.053 Uiso 1 1 calc R U
H25B H 0.6965 0.6032 -0.0232 0.053 Uiso 1 1 calc R U
H25C H 0.6520 0.7568 -0.0761 0.053 Uiso 1 1 calc R U
C9 C 0.8687(4) 0.7023(3) 0.4179(2) 0.0241(7) Uani 1 1 d . .
C22 C 0.5168(3) 0.7040(3) 0.0372(2) 0.0211(7) Uani 1 1 d . .
C2 C 0.6554(3) 0.6308(3) 0.2643(2) 0.0161(6) Uani 1 1 d . .
C8 C 0.7388(3) 0.6776(3) 0.3995(2) 0.0194(6) Uani 1 1 d . .
C1 C 0.6315(3) 0.7485(3) 0.2029(2) 0.0176(6) Uani 1 1 d . .
C24 C 0.1450(4) 0.7044(5) 0.0021(3) 0.0436(10) Uani 1 1 d . .
H24A H 0.1789 0.7500 -0.0586 0.065 Uiso 1 1 calc R U
H24B H 0.1045 0.6264 -0.0020 0.065 Uiso 1 1 calc R U
H24C H 0.0724 0.7683 0.0298 0.065 Uiso 1 1 calc R U
C14 C 1.0098(4) 0.6374(4) 0.3780(3) 0.0304(8) Uani 1 1 d . .
H14A H 0.9951 0.5803 0.3382 0.046 Uiso 1 1 calc R U
H14B H 1.0617 0.7084 0.3430 0.046 Uiso 1 1 calc R U
H14C H 1.0644 0.5812 0.4267 0.046 Uiso 1 1 calc R U

loop_
_atom_site_aniso_label
_atom_site_aniso_U_11
_atom_site_aniso_U_22
_atom_site_aniso_U_33
_atom_site_aniso_U_23
_atom_site_aniso_U_13
_atom_site_aniso_U_12
Au1 0.01983(7) 0.01443(7) 0.02146(7) -0.00424(5) -0.00349(5) 0.00158(5)
P1 0.0189(4) 0.0117(4) 0.0157(4) -0.0023(3) -0.0050(3) -0.0002(3)
Cl1 0.0257(4) 0.0257(5) 0.0612(6) -0.0136(4) 0.0035(4) 0.0062(4)
O1 0.0387(14) 0.0245(13) 0.0242(13) -0.0043(10) -0.0155(11) 0.0045(11)
O2 0.0290(13) 0.0169(11) 0.0386(14) -0.0110(10) -0.0124(11) 0.0004(10)
C15 0.0248(18) 0.0288(19) 0.0296(19) -0.0104(15) 0.0001(14) -0.0017(14)
N2 0.0182(13) 0.0115(12) 0.0187(13) -0.0014(10) -0.0074(10) -0.0004(10)
C27 0.0274(19) 0.033(2) 0.043(2) 0.0059(17) -0.0104(16) -0.0131(16)
N1 0.0198(13) 0.0161(13) 0.0196(13) -0.0055(11) -0.0081(11) 0.0020(11)
C7 0.0203(17) 0.0273(18) 0.0304(18) -0.0108(15) -0.0014(14) -0.0017(14)
C12 0.0320(18) 0.0208(17) 0.0188(16) -0.0026(13) -0.0032(14) 0.0030(14)
C26 0.0264(17) 0.0152(15) 0.0264(17) -0.0003(13) -0.0072(13) -0.0054(13)
C21 0.039(2) 0.0206(17) 0.0166(16) -0.0048(13) -0.0081(14) -0.0001(14)
C13 0.0293(18) 0.0160(15) 0.0178(16) -0.0008(12) -0.0056(13) 0.0002(13)
C3 0.0195(16) 0.0183(16) 0.0221(16) -0.0036(13) -0.0053(13) -0.0005(12)
C11 0.042(2) 0.0199(17) 0.0212(17) -0.0066(14) -0.0104(15) 0.0007(15)
C28 0.049(2) 0.0184(17) 0.039(2) -0.0093(15) -0.0066(18) -0.0113(16)
C19 0.0206(16) 0.0214(17) 0.0287(18) -0.0058(14) -0.0067(13) -0.0043(13)
C4 0.0203(16) 0.0156(15) 0.0211(16) -0.0041(12) -0.0075(12) 0.0026(12)
C29 0.042(2) 0.0241(18) 0.0291(19) 0.0053(15) -0.0099(16) -0.0160(16)
C10 0.0293(18) 0.0230(17) 0.0265(18) -0.0062(14) -0.0134(14) -0.0018(14)
C20 0.0313(19) 0.0229(17) 0.0260(17) -0.0081(14) -0.0153(14) -0.0012(14)
C18 0.0209(16) 0.0185(16) 0.0203(16) -0.0041(13) -0.0026(12) -0.0019(13)
C23 0.0261(18) 0.0233(18) 0.0345(19) 0.0036(15) -0.0080(15) -0.0086(14)
C6 0.0298(18) 0.0176(17) 0.0308(19) -0.0036(14) -0.0118(15) 0.0056(14)
C5 0.0191(15) 0.0130(15) 0.0184(15) -0.0015(12) -0.0035(12) 0.0006(12)
C17 0.0196(15) 0.0138(14) 0.0139(14) -0.0013(11) -0.0043(12) 0.0009(12)
C16 0.055(3) 0.031(2) 0.029(2) -0.0125(16) -0.0129(18) -0.0018(18)
C25 0.039(2) 0.035(2) 0.034(2) -0.0167(17) 0.0131(16) -0.0116(17)
C9 0.0258(17) 0.0241(17) 0.0227(17) -0.0053(14) -0.0089(13) 0.0000(14)
C22 0.0280(17) 0.0145(15) 0.0182(16) -0.0028(12) -0.0031(13) 0.0018(13)
C2 0.0159(14) 0.0157(15) 0.0179(15) -0.0068(12) -0.0043(12) 0.0001(12)
C8 0.0260(17) 0.0152(15) 0.0167(15) -0.0030(12) -0.0068(12) 0.0001(13)
C1 0.0195(15) 0.0162(15) 0.0186(15) -0.0067(12) -0.0041(12) -0.0016(12)
C24 0.040(2) 0.055(3) 0.038(2) -0.003(2) -0.0233(18) -0.007(2)
C14 0.0243(18) 0.038(2) 0.034(2) -0.0163(16) -0.0109(15) -0.0010(15)

loop_
_atom_type_symbol
_atom_type_description
_atom_type_scat_dispersion_real
_atom_type_scat_dispersion_imag
_atom_type_scat_source
C C 0.0033 0.0016 'International Tables Vol C Tables 4.2.6.8 and 6.1.1.4'
H H 0.0000 0.0000 'International Tables Vol C Tables 4.2.6.8 and 6.1.1.4'
N N 0.0061 0.0033 'International Tables Vol C Tables 4.2.6.8 and 6.1.1.4'
O O 0.0106 0.0060 'International Tables Vol C Tables 4.2.6.8 and 6.1.1.4'
P P 0.1023 0.0942 'International Tables Vol C Tables 4.2.6.8 and 6.1.1.4'
Cl Cl 0.1484 0.1585 'International Tables Vol C Tables 4.2.6.8 and 6.1.1.4'
Au Au -2.0133 8.8022 'International Tables Vol C Tables 4.2.6.8 and 6.1.1.4'

loop_
_geom_angle_atom_site_label_1
_geom_angle_atom_site_label_2
_geom_angle_atom_site_label_3
_geom_angle
P1 Au1 Cl1 178.55(3)
C17 P1 C22 97.48(14)
C17 P1 C1 92.79(14)
C22 P1 C1 115.42(15)
C17 P1 Au1 116.29(11)
C22 P1 Au1 115.50(11)
C1 P1 Au1 115.74(10)
C13 C15 H15A 109.5
C13 C15 H15B 109.5
H15A C15 H15B 109.5
C13 C15 H15C 109.5
H15A C15 H15C 109.5
H15B C15 H15C 109.5
C5 N2 C17 121.0(2)
C5 N2 C2 118.0(2)
C17 N2 C2 111.3(2)
C26 C27 H27A 109.5
C26 C27 H27B 109.5
H27A C27 H27B 109.5
C26 C27 H27C 109.5
H27A C27 H27C 109.5
H27B C27 H27C 109.5
C3 N1 C2 118.1(2)
C3 N1 C8 117.7(2)
C2 N1 C8 121.3(2)
C4 C7 H7A 109.5
C4 C7 H7B 109.5
H7A C7 H7B 109.5
C4 C7 H7C 109.5
H7A C7 H7C 109.5
H7B C7 H7C 109.5
C11 C12 C13 122.6(3)
C11 C12 H12A 118.7
C13 C12 H12A 118.7
C27 C26 C29 107.1(3)
C27 C26 C1 111.1(3)
C29 C26 C1 109.1(3)
C27 C26 C28 110.8(3)
C29 C26 C28 107.8(3)
C1 C26 C28 110.7(3)
C22 C21 C20 129.0(3)
C22 C21 H21A 115.5
C20 C21 H21A 115.5
C12 C13 C8 117.4(3)
C12 C13 C15 120.3(3)
C8 C13 C15 122.4(3)
O1 C3 N1 121.3(3)
O1 C3 C4 122.7(3)
N1 C3 C4 115.8(3)
C10 C11 C12 118.2(3)
C10 C11 C16 120.4(3)
C12 C11 C16 121.4(3)
C26 C28 H28A 109.5
C26 C28 H28B 109.5
H28A C28 H28B 109.5
C26 C28 H28C 109.5
H28A C28 H28C 109.5
H28B C28 H28C 109.5
C20 C19 C18 128.8(3)
C20 C19 H19A 115.6
C18 C19 H19A 115.6
C3 C4 C5 110.6(2)
C3 C4 C6 110.7(3)
C5 C4 C6 109.9(3)
C3 C4 C7 108.2(3)
C5 C4 C7 107.3(3)
C6 C4 C7 110.0(3)
C26 C29 H29A 109.5
C26 C29 H29B 109.5
H29A C29 H29B 109.5
C26 C29 H29C 109.5
H29A C29 H29C 109.5
H29B C29 H29C 109.5
C11 C10 C9 122.4(3)
C11 C10 H10A 118.8
C9 C10 H10A 118.8
C19 C20 C21 125.8(3)
C19 C20 C24 119.2(3)
C21 C20 C24 114.5(3)
C17 C18 C19 119.2(3)
C17 C18 C23 123.1(3)
C19 C18 C23 117.7(3)
C18 C23 H23A 109.5
C18 C23 H23B 109.5
H23A C23 H23B 109.5
C18 C23 H23C 109.5
H23A C23 H23C 109.5
H23B C23 H23C 109.5
C4 C6 H6A 109.5
C4 C6 H6B 109.5
H6A C6 H6B 109.5
C4 C6 H6C 109.5
H6A C6 H6C 109.5
H6B C6 H6C 109.5
O2 C5 N2 122.7(3)
O2 C5 C4 123.3(3)
N2 C5 C4 114.0(2)
C18 C17 N2 128.0(3)
C18 C17 P1 123.5(2)
N2 C17 P1 108.5(2)
C11 C16 H16A 109.5
C11 C16 H16B 109.5
H16A C16 H16B 109.5
C11 C16 H16C 109.5
H16A C16 H16C 109.5
H16B C16 H16C 109.5
C22 C25 H25A 109.5
C22 C25 H25B 109.5
H25A C25 H25B 109.5
C22 C25 H25C 109.5
H25A C25 H25C 109.5
H25B C25 H25C 109.5
C10 C9 C8 117.5(3)
C10 C9 C14 119.8(3)
C8 C9 C14 122.7(3)
C21 C22 C25 123.1(3)
C21 C22 P1 112.6(2)
C25 C22 P1 124.2(3)
C1 C2 N1 131.5(3)
C1 C2 N2 116.9(3)
N1 C2 N2 111.5(2)
C13 C8 C9 121.7(3)
C13 C8 N1 119.2(3)
C9 C8 N1 118.9(3)
C2 C1 C26 132.3(3)
C2 C1 P1 107.6(2)
C26 C1 P1 119.4(2)
C20 C24 H24A 109.5
C20 C24 H24B 109.5
H24A C24 H24B 109.5
C20 C24 H24C 109.5
H24A C24 H24C 109.5
H24B C24 H24C 109.5
C9 C14 H14A 109.5
C9 C14 H14B 109.5
H14A C14 H14B 109.5
C9 C14 H14C 109.5
H14A C14 H14C 109.5
H14B C14 H14C 109.5

loop_
_geom_bond_atom_site_label_1
_geom_bond_atom_site_label_2
_geom_bond_distance
Au1 P1 2.2237(8)
Au1 Cl1 2.2767(9)
P1 C17 1.781(3)
P1 C22 1.814(3)
P1 C1 1.821(3)
O1 C3 1.215(4)
O2 C5 1.207(4)
C15 C13 1.507(5)
C15 H15A 0.9800
C15 H15B 0.9800
C15 H15C 0.9800
N2 C5 1.401(4)
N2 C17 1.424(4)
N2 C2 1.444(4)
C27 C26 1.525(5)
C27 H27A 0.9800
C27 H27B 0.9800
C27 H27C 0.9800
N1 C3 1.394(4)
N1 C2 1.424(4)
N1 C8 1.450(4)
C7 C4 1.549(5)
C7 H7A 0.9800
C7 H7B 0.9800
C7 H7C 0.9800
C12 C11 1.386(5)
C12 C13 1.396(5)
C12 H12A 0.9500
C26 C29 1.538(5)
C26 C1 1.539(4)
C26 C28 1.541(5)
C21 C22 1.340(5)
C21 C20 1.458(5)
C21 H21A 0.9500
C13 C8 1.400(5)
C3 C4 1.520(4)
C11 C10 1.386(5)
C11 C16 1.517(5)
C28 H28A 0.9800
C28 H28B 0.9800
C28 H28C 0.9800
C19 C20 1.364(5)
C19 C18 1.449(4)
C19 H19A 0.9500
C4 C5 1.524(4)
C4 C6 1.526(4)
C29 H29A 0.9800
C29 H29B 0.9800
C29 H29C 0.9800
C10 C9 1.390(5)
C10 H10A 0.9500
C20 C24 1.519(5)
C18 C17 1.345(4)
C18 C23 1.510(4)
C23 H23A 0.9800
C23 H23B 0.9800
C23 H23C 0.9800
C6 H6A 0.9800
C6 H6B 0.9800
C6 H6C 0.9800
C16 H16A 0.9800
C16 H16B 0.9800
C16 H16C 0.9800
C25 C22 1.505(5)
C25 H25A 0.9800
C25 H25B 0.9800
C25 H25C 0.9800
C9 C8 1.414(4)
C9 C14 1.506(5)
C2 C1 1.349(4)
C24 H24A 0.9800
C24 H24B 0.9800
C24 H24C 0.9800
C14 H14A 0.9800
C14 H14B 0.9800
C14 H14C 0.9800
